data_2208919
loop_
_publ_author_name
'Odaba\,so\(glu, Mustafa'
'B\"uy\"ukg\"ung\"or, Orhan'

_publ_section_title
;
 3-(2-Pyridylamino)isobenzofuran-1(3<i>H</i>)-one
;
_journal_coeditor_code IS2028
_journal_issue 5
_journal_name_full 'Acta Crystallographica Section E'
_journal_page_first o2079
_journal_page_last o2080
_journal_paper_doi 10.1107/S1600536806014747
_journal_volume 62
_journal_year 2006
_chemical_formula_iupac 'C13 H10 N2 O2'
_chemical_formula_moiety 'C13 H10 N2 O2'
_chemical_formula_sum 'C13 H10 N2 O2'
_chemical_formula_weight 226.23
_chemical_name_common 3-(2-pyridylamino)phthalide
_chemical_name_systematic
;
3-(2-pyridylamino)isobenzofuran-1(3H)-one
;
_space_group_IT_number 61
_symmetry_cell_setting orthorhombic
_symmetry_space_group_name_Hall '-P 2ac 2ab'
_symmetry_space_group_name_H-M 'P b c a'
_atom_sites_solution_hydrogens geom
_atom_sites_solution_primary direct
_atom_sites_solution_secondary difmap
_audit_creation_method SHELXL-97
_cell_angle_alpha 90.00
_cell_angle_beta 90.00
_cell_angle_gamma 90.00
_cell_formula_units_Z 8
_cell_length_a 8.6366(5)
_cell_length_b 18.1462(12)
_cell_length_c 14.3885(11)
_cell_measurement_reflns_used 21419
_cell_measurement_temperature 296
_cell_measurement_theta_max 27.23
_cell_measurement_theta_min 2.25
_cell_volume 2255.0(3)
_computing_cell_refinement X-AREA
_computing_data_collection 'X-AREA (Stoe & Cie, 2002)'
_computing_data_reduction 'X-RED32 (Stoe & Cie, 2002)'
_computing_molecular_graphics 'ORTEP-3 for Windows (Farrugia, 1997)'
_computing_publication_material 'WinGX (Farrugia, 1999)'
_computing_structure_refinement 'SHELXL97 (Sheldrick, 1997)'
_computing_structure_solution 'SHELXS97 (Sheldrick, 1997)'
_diffrn_ambient_temperature 296
_diffrn_detector_area_resol_mean 6.67
_diffrn_measured_fraction_theta_full 1.000
_diffrn_measured_fraction_theta_max 1.000
_diffrn_measurement_device_type 'Stoe IPDS-2'
_diffrn_measurement_method '\w scan rotation method'
_diffrn_radiation_monochromator 'plane graphite'
_diffrn_radiation_type MoK\a
_diffrn_radiation_wavelength 0.71073
_diffrn_reflns_av_R_equivalents 0.1537
_diffrn_reflns_av_sigmaI/netI 0.0563
_diffrn_reflns_limit_h_max 9
_diffrn_reflns_limit_h_min -10
_diffrn_reflns_limit_k_max 21
_diffrn_reflns_limit_k_min -21
_diffrn_reflns_limit_l_max 17
_diffrn_reflns_limit_l_min -17
_diffrn_reflns_number 23991
_diffrn_reflns_theta_full 25.00
_diffrn_reflns_theta_max 25.00
_diffrn_reflns_theta_min 2.24
_diffrn_standards_decay_% <2
_diffrn_standards_number 0
_exptl_absorpt_coefficient_mu 0.092
_exptl_absorpt_correction_T_max 0.9960
_exptl_absorpt_correction_T_min 0.9614
_exptl_absorpt_correction_type integration
_exptl_absorpt_process_details '(X-RED32; Stoe & Cie, 2002)'
_exptl_crystal_colour colorless
_exptl_crystal_density_diffrn 1.333
_exptl_crystal_density_method 'not measured'
_exptl_crystal_description 'prismatic stick'
_exptl_crystal_F_000 944
_exptl_crystal_size_max 0.78
_exptl_crystal_size_mid 0.31
_exptl_crystal_size_min 0.04
_refine_diff_density_max 0.163
_refine_diff_density_min -0.181
_refine_ls_extinction_method none
_refine_ls_goodness_of_fit_ref 1.042
_refine_ls_hydrogen_treatment mixed
_refine_ls_matrix_type full
_refine_ls_number_parameters 158
_refine_ls_number_reflns 1991
_refine_ls_number_restraints 0
_refine_ls_restrained_S_all 1.042
_refine_ls_R_factor_all 0.1158
_refine_ls_R_factor_gt 0.0622
_refine_ls_shift/su_max 0.000
_refine_ls_shift/su_mean 0.000
_refine_ls_structure_factor_coef Fsqd
_refine_ls_weighting_details 'calc w=1/[\s^2^(Fo^2^)+(0.0522P)^2^+0.1489P] where P=(Fo^2^+2Fc^2^)/3'
_refine_ls_weighting_scheme calc
_refine_ls_wR_factor_gt 0.1124
_refine_ls_wR_factor_ref 0.1316
_reflns_number_gt 1173
_reflns_number_total 1991
_reflns_threshold_expression I>2\s(I)
_cod_data_source_file is2028.cif
_cod_data_source_block I
_cod_database_code 2208919
_cod_database_fobs_code 2208919

loop_
_symmetry_equiv_pos_as_xyz
'x, y, z'
'-x+1/2, -y, z+1/2'
'x+1/2, -y+1/2, -z'
'-x, y+1/2, -z+1/2'
'-x, -y, -z'
'x-1/2, y, -z-1/2'
'-x-1/2, y-1/2, z'
'x, -y-1/2, z-1/2'

loop_
_atom_site_type_symbol
_atom_site_label
_atom_site_fract_x
_atom_site_fract_y
_atom_site_fract_z
_atom_site_U_iso_or_equiv
_atom_site_adp_type
_atom_site_calc_flag
_atom_site_refinement_flags
_atom_site_occupancy
C C1 0.3523(5) 0.54681(18) 0.0607(3) 0.0628(9) Uani d . 1
C C2 0.2590(4) 0.48496(17) 0.0953(2) 0.0529(8) Uani d . 1
C C3 0.1734(5) 0.4340(2) 0.0462(3) 0.0728(11) Uani d . 1
H H3 0.1684 0.4352 -0.0184 0.087 Uiso calc R 1
C C4 0.0950(5) 0.3810(2) 0.0971(3) 0.0797(11) Uani d . 1
H H4 0.0356 0.3459 0.0663 0.096 Uiso calc R 1
C C5 0.1038(4) 0.37948(18) 0.1928(3) 0.0676(10) Uani d . 1
H H5 0.0512 0.3429 0.2252 0.081 Uiso calc R 1
C C6 0.1892(4) 0.43105(16) 0.2414(2) 0.0541(8) Uani d . 1
H H6 0.1945 0.4301 0.3060 0.065 Uiso calc R 1
C C7 0.2665(4) 0.48422(16) 0.1904(2) 0.0439(7) Uani d . 1
C C8 0.3644(4) 0.54791(16) 0.2221(2) 0.0484(8) Uani d . 1
H H8 0.4551 0.5294 0.2557 0.058 Uiso calc R 1
C C9 0.3543(4) 0.65661(15) 0.3229(2) 0.0438(7) Uani d . 1
C C10 0.2658(4) 0.71041(16) 0.3667(2) 0.0527(8) Uani d . 1
H H10 0.1583 0.7076 0.3661 0.063 Uiso calc R 1
C C11 0.3390(4) 0.76759(18) 0.4107(2) 0.0610(9) Uani d . 1
H H11 0.2817 0.8043 0.4398 0.073 Uiso calc R 1
C C12 0.4991(4) 0.77010(18) 0.4112(2) 0.0609(9) Uani d . 1
H H12 0.5517 0.8085 0.4402 0.073 Uiso calc R 1
C C13 0.5774(4) 0.71443(17) 0.3679(2) 0.0563(8) Uani d . 1
H H13 0.6851 0.7158 0.3692 0.068 Uiso calc R 1
N N1 0.2816(3) 0.59796(14) 0.27937(19) 0.0495(7) Uani d . 1
N N2 0.5097(3) 0.65780(14) 0.32353(18) 0.0506(7) Uani d . 1
O O1 0.3760(4) 0.56746(14) -0.01803(18) 0.0930(10) Uani d . 1
O O2 0.4143(3) 0.58324(11) 0.13471(16) 0.0620(6) Uani d . 1
H H1 0.188(5) 0.6079(18) 0.256(3) 0.075(11) Uiso d . 1

loop_
_atom_site_aniso_label
_atom_site_aniso_U_11
_atom_site_aniso_U_22
_atom_site_aniso_U_33
_atom_site_aniso_U_12
_atom_site_aniso_U_13
_atom_site_aniso_U_23
C1 0.077(2) 0.0549(19) 0.056(2) 0.0063(19) 0.0094(19) -0.0003(17)
C2 0.064(2) 0.0473(17) 0.0473(19) 0.0008(16) 0.0000(18) -0.0033(15)
C3 0.098(3) 0.066(2) 0.055(2) -0.002(2) -0.014(2) -0.0116(18)
C4 0.087(3) 0.063(2) 0.088(3) -0.017(2) -0.009(3) -0.016(2)
C5 0.072(3) 0.0522(19) 0.079(3) -0.0092(18) 0.011(2) -0.0015(17)
C6 0.057(2) 0.0505(17) 0.0551(19) -0.0014(15) 0.0038(16) 0.0012(16)
C7 0.0410(17) 0.0457(16) 0.0449(18) 0.0052(13) -0.0011(15) -0.0049(13)
C8 0.0463(18) 0.0481(16) 0.0508(19) 0.0003(14) 0.0029(15) -0.0042(14)
C9 0.0399(17) 0.0487(17) 0.0427(17) -0.0027(14) 0.0012(15) 0.0000(13)
C10 0.0455(19) 0.0567(18) 0.0560(19) 0.0026(15) 0.0041(17) -0.0069(16)
C11 0.068(3) 0.056(2) 0.060(2) 0.0027(18) 0.0044(19) -0.0118(16)
C12 0.069(2) 0.053(2) 0.061(2) -0.0091(18) -0.0036(19) -0.0107(16)
C13 0.0465(19) 0.0630(19) 0.0595(19) -0.0084(16) -0.0045(18) -0.0095(17)
N1 0.0393(15) 0.0532(15) 0.0561(17) 0.0009(13) -0.0049(13) -0.0100(12)
N2 0.0433(16) 0.0551(15) 0.0534(16) -0.0016(12) -0.0013(13) -0.0062(12)
O1 0.146(3) 0.0720(16) 0.0608(16) -0.0013(17) 0.0232(18) 0.0143(13)
O2 0.0650(15) 0.0551(12) 0.0657(14) -0.0089(11) 0.0159(13) -0.0022(11)

loop_
_atom_type_symbol
_atom_type_description
_atom_type_scat_dispersion_real
_atom_type_scat_dispersion_imag
_atom_type_scat_source
C C 0.0033 0.0016 'International Tables Vol C Tables 4.2.6.8 and 6.1.1.4'
H H 0.0000 0.0000 'International Tables Vol C Tables 4.2.6.8 and 6.1.1.4'
N N 0.0061 0.0033 'International Tables Vol C Tables 4.2.6.8 and 6.1.1.4'
O O 0.0106 0.0060 'International Tables Vol C Tables 4.2.6.8 and 6.1.1.4'

loop_
_geom_angle_atom_site_label_1
_geom_angle_atom_site_label_2
_geom_angle_atom_site_label_3
_geom_angle
_geom_angle_publ_flag
O1 C1 O2 120.9(3) y
O1 C1 C2 130.3(4) y
O2 C1 C2 108.8(3) ?
C7 C2 C3 122.0(3) ?
C7 C2 C1 108.7(3) ?
C3 C2 C1 129.3(3) ?
C2 C3 C4 117.1(3) ?
C2 C3 H3 121.4 ?
C4 C3 H3 121.4 ?
C5 C4 C3 121.0(4) ?
C5 C4 H4 119.5 ?
C3 C4 H4 119.5 ?
C4 C5 C6 121.4(4) ?
C4 C5 H5 119.3 ?
C6 C5 H5 119.3 ?
C5 C6 C7 117.4(3) ?
C5 C6 H6 121.3 ?
C7 C6 H6 121.3 ?
C2 C7 C6 121.0(3) ?
C2 C7 C8 108.8(3) ?
C6 C7 C8 130.2(3) ?
N1 C8 O2 111.3(2) y
N1 C8 C7 112.6(3) ?
O2 C8 C7 103.8(2) ?
N1 C8 H8 109.6 ?
O2 C8 H8 109.6 ?
C7 C8 H8 109.6 ?
N2 C9 N1 117.9(3) ?
N2 C9 C10 122.4(3) ?
N1 C9 C10 119.7(3) ?
C11 C10 C9 119.2(3) ?
C11 C10 H10 120.4 ?
C9 C10 H10 120.4 ?
C10 C11 C12 119.2(3) ?
C10 C11 H11 120.4 ?
C12 C11 H11 120.4 ?
C13 C12 C11 117.9(3) ?
C13 C12 H12 121.0 ?
C11 C12 H12 121.0 ?
N2 C13 C12 124.5(3) ?
N2 C13 H13 117.7 ?
C12 C13 H13 117.7 ?
C9 N1 C8 121.7(3) ?
C9 N1 H1 115(2) ?
C8 N1 H1 112(2) ?
C9 N2 C13 116.8(3) ?
C1 O2 C8 109.9(2) ?

loop_
_geom_bond_atom_site_label_1
_geom_bond_atom_site_label_2
_geom_bond_distance
_geom_bond_publ_flag
C1 O1 1.211(4) y
C1 O2 1.363(4) y
C1 C2 1.468(5) ?
C2 C7 1.370(4) y
C2 C3 1.378(5) ?
C3 C4 1.386(5) ?
C3 H3 0.9300 ?
C4 C5 1.378(5) ?
C4 H4 0.9300 ?
C5 C6 1.382(5) ?
C5 H5 0.9300 ?
C6 C7 1.384(4) ?
C6 H6 0.9300 ?
C7 C8 1.503(4) y
C8 N1 1.419(4) y
C8 O2 1.476(4) ?
C8 H8 0.9800 ?
C9 N2 1.343(4) ?
C9 N1 1.385(4) ?
C9 C10 1.390(4) ?
C10 C11 1.370(4) ?
C10 H10 0.9300 ?
C11 C12 1.383(5) ?
C11 H11 0.9300 ?
C12 C13 1.366(5) ?
C12 H12 0.9300 ?
C13 N2 1.344(4) ?
C13 H13 0.9300 ?
N1 H1 0.89(4) ?

loop_
_geom_hbond_atom_site_label_D
_geom_hbond_atom_site_label_H
_geom_hbond_atom_site_label_A
_geom_hbond_site_symmetry_A
_geom_hbond_distance_DH
_geom_hbond_distance_HA
_geom_hbond_distance_DA
_geom_hbond_angle_DHA
N1 H1 N2 6_556 0.89(4) 2.12(4) 2.981(4) 161(3)

loop_
_geom_torsion_atom_site_label_1
_geom_torsion_atom_site_label_2
_geom_torsion_atom_site_label_3
_geom_torsion_atom_site_label_4
_geom_torsion
O1 C1 C2 C7 -179.4(4)
O2 C1 C2 C7 -0.4(4)
O1 C1 C2 C3 -0.1(7)
O2 C1 C2 C3 178.9(3)
C7 C2 C3 C4 -0.5(6)
C1 C2 C3 C4 -179.7(4)
C2 C3 C4 C5 -0.4(6)
C3 C4 C5 C6 0.8(6)
C4 C5 C6 C7 -0.4(5)
C3 C2 C7 C6 1.0(5)
C1 C2 C7 C6 -179.7(3)
C3 C2 C7 C8 -178.2(3)
C1 C2 C7 C8 1.1(4)
C5 C6 C7 C2 -0.5(5)
C5 C6 C7 C8 178.5(3)
C2 C7 C8 N1 119.2(3)
C6 C7 C8 N1 -59.9(4)
C2 C7 C8 O2 -1.4(3)
C6 C7 C8 O2 179.5(3)
N2 C9 C10 C11 1.3(5)
N1 C9 C10 C11 179.1(3)
C9 C10 C11 C12 -0.6(5)
C10 C11 C12 C13 -0.5(5)
C11 C12 C13 N2 1.0(5)
N2 C9 N1 C8 -11.8(4)
C10 C9 N1 C8 170.4(3)
O2 C8 N1 C9 -69.9(4)
C7 C8 N1 C9 173.9(3)
N1 C9 N2 C13 -178.6(3)
C10 C9 N2 C13 -0.8(5)
C12 C13 N2 C9 -0.3(5)
O1 C1 O2 C8 178.6(3)
C2 C1 O2 C8 -0.5(4)
N1 C8 O2 C1 -120.3(3)
C7 C8 O2 C1 1.1(3)

loop_
_cod_related_entry_id
_cod_related_entry_database
_cod_related_entry_code
1 ChemSpider 2404904
